data_1566050
loop_
_publ_author_name
'Geng, Shuo'
'Ren, Ning'
'Zhang, Ying-Ying'
'Tang, Kun'
'Zhang, Jian-Jun'

_publ_section_title
;
 Studies on preparation, crystal structure, thermal properties and
 fluorescence properties of rare earth complexes composed of
 2-chloro-4-fluorobenzoic acid and 2,2':6&#x2032;,2&#x2033;-terpyridine
;
_journal_name_full 'Journal of Solid State Chemistry'
_journal_page_first 122633
_journal_paper_doi 10.1016/j.jssc.2021.122633
_journal_volume 305
_journal_year 2022
_chemical_formula_sum 'C36 H22 Cl3 Er F3 N3 O7'
_chemical_formula_weight 939.18
_space_group_IT_number 14
_space_group_name_Hall '-P 2ybc'
_space_group_name_H-M_alt 'P 1 21/c 1'
_symmetry_cell_setting monoclinic
_symmetry_space_group_name_H-M 'P 1 21/c 1'
_atom_sites_solution_hydrogens geom
_atom_sites_solution_primary direct
_atom_sites_solution_secondary difmap
_audit_creation_method SHELXL-97
_cell_angle_alpha 90.00
_cell_angle_beta 110.121(4)
_cell_angle_gamma 90.00
_cell_formula_units_Z 4
_cell_length_a 15.3166(14)
_cell_length_b 21.618(2)
_cell_length_c 10.8184(11)
_cell_measurement_reflns_used 5068
_cell_measurement_temperature 298(2)
_cell_measurement_theta_max 25.373
_cell_measurement_theta_min 2.227
_cell_volume 3363.5(6)
_computing_cell_refinement 'Bruker SMART'
_computing_data_collection 'Bruker SMART'
_computing_data_reduction 'Bruker SAINT'
_computing_molecular_graphics 'Bruker SHELXTL'
_computing_publication_material 'Bruker SHELXTL'
_computing_structure_refinement 'SHELXL-97 (Sheldrick, 1997)'
_computing_structure_solution 'SHELXS-97 (Sheldrick, 1990)'
_diffrn_ambient_temperature 298(2)
_diffrn_measured_fraction_theta_full 0.996
_diffrn_measured_fraction_theta_max 0.996
_diffrn_measurement_device_type 'CCD area detector'
_diffrn_measurement_method 'phi and omega scans'
_diffrn_radiation_monochromator graphite
_diffrn_radiation_source 'fine-focus sealed tube'
_diffrn_radiation_type MoK\a
_diffrn_radiation_wavelength 0.71073
_diffrn_reflns_av_R_equivalents 0.0576
_diffrn_reflns_av_sigmaI/netI 0.0721
_diffrn_reflns_limit_h_max 18
_diffrn_reflns_limit_h_min -17
_diffrn_reflns_limit_k_max 25
_diffrn_reflns_limit_k_min -25
_diffrn_reflns_limit_l_max 12
_diffrn_reflns_limit_l_min -12
_diffrn_reflns_number 16816
_diffrn_reflns_theta_full 25.02
_diffrn_reflns_theta_max 25.02
_diffrn_reflns_theta_min 2.22
_exptl_absorpt_coefficient_mu 2.807
_exptl_absorpt_correction_T_max 0.6037
_exptl_absorpt_correction_T_min 0.3782
_exptl_absorpt_correction_type multi-scan
_exptl_absorpt_process_details sadabs
_exptl_crystal_colour red
_exptl_crystal_density_diffrn 1.855
_exptl_crystal_density_method 'not measured'
_exptl_crystal_description snowflake
_exptl_crystal_F_000 1844
_exptl_crystal_size_max 0.43
_exptl_crystal_size_mid 0.22
_exptl_crystal_size_min 0.20
_refine_diff_density_max 2.410
_refine_diff_density_min -2.038
_refine_diff_density_rms 0.163
_refine_ls_extinction_method none
_refine_ls_goodness_of_fit_ref 1.046
_refine_ls_hydrogen_treatment mixed
_refine_ls_matrix_type full
_refine_ls_number_parameters 478
_refine_ls_number_reflns 5925
_refine_ls_number_restraints 180
_refine_ls_restrained_S_all 1.053
_refine_ls_R_factor_all 0.0967
_refine_ls_R_factor_gt 0.0570
_refine_ls_shift/su_max 0.002
_refine_ls_shift/su_mean 0.000
_refine_ls_structure_factor_coef Fsqd
_refine_ls_weighting_details 'calc w=1/[\s^2^(Fo^2^)+(0.0593P)^2^+23.2298P] where P=(Fo^2^+2Fc^2^)/3'
_refine_ls_weighting_scheme calc
_refine_ls_wR_factor_gt 0.1349
_refine_ls_wR_factor_ref 0.1518
_reflns_number_gt 3705
_reflns_number_total 5925
_reflns_threshold_expression >2sigma(I)
_cod_data_source_file JSSC-2022-305-122633.cif
_cod_data_source_block 201119c
_cod_depositor_comments
;
The following automatic conversions were performed:

data item '_symmetry_cell_setting' value 'Monoclinic' was changed to
'monoclinic' in accordance with the built-in table derived from the
CIF Core dictionary named 'cif_core.dic' version 2.4.5 last updated
on 2014-11-21.

Automatic conversion script
Id: cif_fix_values 8738 2021-04-28 16:35:53Z antanas 
;
_cod_original_cell_volume 3363.6(6)
_cod_original_sg_symbol_H-M P2(1)/c
_cod_database_code 1566050

loop_
_symmetry_equiv_pos_as_xyz
'x, y, z'
'-x, y+1/2, -z+1/2'
'-x, -y, -z'
'x, -y-1/2, z-1/2'

loop_
_atom_site_label
_atom_site_type_symbol
_atom_site_fract_x
_atom_site_fract_y
_atom_site_fract_z
_atom_site_U_iso_or_equiv
_atom_site_adp_type
_atom_site_occupancy
_atom_site_symmetry_multiplicity
_atom_site_calc_flag
_atom_site_refinement_flags
_atom_site_disorder_assembly
_atom_site_disorder_group
Er1 Er 0.20991(3) 1.00054(2) 0.32716(4) 0.02548(15) Uani 1 1 d . . .
Cl1 Cl 0.1330(3) 1.22295(15) 0.4447(3) 0.0779(11) Uani 1 1 d . . .
Cl2 Cl 0.4191(4) 1.1238(2) -0.0263(5) 0.1176(18) Uani 1 1 d . . .
Cl3 Cl 0.4152(4) 0.8647(2) 0.6175(5) 0.132(2) Uani 1 1 d U . .
F1 F -0.1252(5) 1.3098(3) 0.0739(8) 0.075(2) Uani 1 1 d . . .
F2 F 0.3687(10) 1.3274(4) 0.1424(11) 0.163(6) Uani 1 1 d . . .
F3 F 0.3974(9) 0.6384(5) 0.5978(14) 0.168(5) Uani 1 1 d U . .
N1 N 0.3377(5) 1.0251(3) 0.5360(8) 0.0277(17) Uani 1 1 d . . .
N2 N 0.1788(5) 0.9700(3) 0.5274(7) 0.0232(16) Uani 1 1 d . . .
N3 N 0.0574(5) 0.9529(3) 0.2873(7) 0.0239(16) Uani 1 1 d . . .
O1 O 0.1071(5) 1.0679(3) 0.1726(6) 0.0374(17) Uani 1 1 d . . .
O2 O 0.1448(4) 1.0927(3) 0.3777(6) 0.0329(15) Uani 1 1 d . . .
O3 O 0.3072(4) 1.0542(3) 0.2601(6) 0.0373(17) Uani 1 1 d . . .
O4 O 0.2978(5) 1.0405(3) 0.0545(7) 0.0458(18) Uani 1 1 d . . .
O5 O 0.2797(4) 0.9080(3) 0.3764(6) 0.0351(16) Uani 1 1 d . . .
O6 O 0.2401(8) 0.8485(4) 0.2025(9) 0.084(3) Uani 1 1 d . . .
O7 O 0.1849(4) 0.9574(3) 0.1177(6) 0.0350(16) Uani 1 1 d . . .
H7B H 0.2026 0.9199 0.1273 0.042 Uiso 1 1 d R . .
H7C H 0.2184 0.9766 0.0820 0.042 Uiso 1 1 d R . .
C1 C 0.1031(6) 1.1053(4) 0.2580(9) 0.027(2) Uani 1 1 d . . .
C2 C 0.0454(6) 1.1615(4) 0.2163(9) 0.025(2) Uani 1 1 d . . .
C3 C 0.0525(7) 1.2148(4) 0.2907(10) 0.037(2) Uani 1 1 d . . .
C4 C -0.0048(8) 1.2639(4) 0.2429(12) 0.045(3) Uani 1 1 d . . .
H4 H -0.0001 1.2992 0.2940 0.054 Uiso 1 1 calc R . .
C5 C -0.0693(8) 1.2608(4) 0.1190(13) 0.046(3) Uani 1 1 d . . .
C6 C -0.0782(7) 1.2101(5) 0.0445(11) 0.046(3) Uani 1 1 d . . .
H6 H -0.1233 1.2083 -0.0390 0.055 Uiso 1 1 calc R . .
C7 C -0.0203(7) 1.1611(4) 0.0928(10) 0.038(2) Uani 1 1 d . . .
H7 H -0.0256 1.1263 0.0401 0.046 Uiso 1 1 calc R . .
C8 C 0.3116(6) 1.0737(5) 0.1520(10) 0.034(2) Uani 1 1 d . . .
C9 C 0.3318(7) 1.1406(5) 0.1484(10) 0.042(3) Uani 1 1 d . . .
C10 C 0.3774(9) 1.1663(6) 0.0734(11) 0.061(4) Uani 1 1 d . . .
C11 C 0.3921(14) 1.2294(7) 0.0709(16) 0.100(6) Uani 1 1 d . . .
H11 H 0.4235 1.2463 0.0191 0.119 Uiso 1 1 calc R . .
C12 C 0.3597(14) 1.2643(7) 0.1449(16) 0.093(6) Uani 1 1 d . . .
C13 C 0.3153(11) 1.2434(6) 0.2248(16) 0.083(5) Uani 1 1 d . . .
H13 H 0.2947 1.2706 0.2755 0.100 Uiso 1 1 calc R . .
C14 C 0.3014(8) 1.1802(5) 0.2293(12) 0.051(3) Uani 1 1 d . . .
H14 H 0.2724 1.1641 0.2849 0.062 Uiso 1 1 calc R . .
C15 C 0.2776(9) 0.8570(5) 0.3222(14) 0.054(3) Uani 1 1 d U . .
C16 C 0.3157(8) 0.8001(5) 0.4000(12) 0.061(3) Uani 1 1 d DU . .
C17 C 0.3732(10) 0.8005(6) 0.5304(13) 0.082(3) Uani 1 1 d DU . .
C18 C 0.4049(11) 0.7472(6) 0.6053(15) 0.096(4) Uani 1 1 d DU . .
H18 H 0.4444 0.7472 0.6926 0.115 Uiso 1 1 calc R . .
C19 C 0.3701(10) 0.6948(6) 0.5335(15) 0.087(4) Uani 1 1 d DU . .
C20 C 0.3195(11) 0.6886(6) 0.4027(15) 0.100(4) Uani 1 1 d DU . .
H20 H 0.3058 0.6501 0.3623 0.120 Uiso 1 1 calc R . .
C21 C 0.2902(10) 0.7425(5) 0.3347(15) 0.088(3) Uani 1 1 d DU . .
H21 H 0.2538 0.7414 0.2460 0.106 Uiso 1 1 calc R . .
C22 C 0.4182(6) 1.0487(5) 0.5374(10) 0.037(2) Uani 1 1 d . . .
H22 H 0.4222 1.0644 0.4595 0.044 Uiso 1 1 calc R . .
C23 C 0.4952(7) 1.0509(5) 0.6486(11) 0.042(3) Uani 1 1 d . . .
H23 H 0.5500 1.0683 0.6458 0.051 Uiso 1 1 calc R . .
C24 C 0.4916(8) 1.0280(5) 0.7616(12) 0.049(3) Uani 1 1 d . . .
H24 H 0.5442 1.0276 0.8373 0.058 Uiso 1 1 calc R . .
C25 C 0.4091(7) 1.0052(5) 0.7633(11) 0.050(3) Uani 1 1 d . . .
H25 H 0.4045 0.9899 0.8412 0.060 Uiso 1 1 calc R . .
C26 C 0.3324(7) 1.0049(4) 0.6490(10) 0.036(2) Uani 1 1 d . . .
C27 C 0.2433(7) 0.9787(4) 0.6463(10) 0.031(2) Uani 1 1 d . . .
C28 C 0.2270(7) 0.9643(5) 0.7600(10) 0.043(3) Uani 1 1 d . . .
H28 H 0.2710 0.9730 0.8420 0.051 Uiso 1 1 calc R . .
C29 C 0.1440(8) 0.9367(5) 0.7496(11) 0.047(3) Uani 1 1 d . . .
H29 H 0.1323 0.9252 0.8253 0.056 Uiso 1 1 calc R . .
C30 C 0.0794(7) 0.9262(5) 0.6301(10) 0.039(3) Uani 1 1 d . . .
H30 H 0.0230 0.9076 0.6228 0.047 Uiso 1 1 calc R . .
C31 C 0.0982(7) 0.9436(4) 0.5178(9) 0.031(2) Uani 1 1 d . . .
C32 C 0.0287(6) 0.9360(4) 0.3853(9) 0.029(2) Uani 1 1 d . . .
C33 C -0.0550(7) 0.9100(5) 0.3654(11) 0.041(3) Uani 1 1 d . . .
H33 H -0.0716 0.8967 0.4361 0.050 Uiso 1 1 calc R . .
C34 C -0.1157(7) 0.9035(5) 0.2376(11) 0.044(3) Uani 1 1 d . . .
H34 H -0.1750 0.8876 0.2211 0.052 Uiso 1 1 calc R . .
C35 C -0.0878(7) 0.9205(5) 0.1371(11) 0.042(3) Uani 1 1 d . . .
H35 H -0.1265 0.9147 0.0504 0.050 Uiso 1 1 calc R . .
C36 C -0.0023(6) 0.9464(4) 0.1647(9) 0.032(2) Uani 1 1 d . . .
H36 H 0.0153 0.9601 0.0953 0.038 Uiso 1 1 calc R . .

loop_
_atom_site_aniso_label
_atom_site_aniso_U_11
_atom_site_aniso_U_22
_atom_site_aniso_U_33
_atom_site_aniso_U_23
_atom_site_aniso_U_13
_atom_site_aniso_U_12
Er1 0.0265(2) 0.0250(2) 0.0251(2) 0.0010(2) 0.00908(16) 0.0007(2)
Cl1 0.098(3) 0.0499(19) 0.058(2) -0.0212(16) -0.0083(19) 0.0089(19)
Cl2 0.168(5) 0.120(4) 0.111(4) -0.015(3) 0.107(4) -0.051(3)
Cl3 0.164(5) 0.104(4) 0.082(3) 0.002(3) -0.017(3) 0.043(3)
F1 0.068(5) 0.029(3) 0.127(7) 0.013(4) 0.034(5) 0.025(3)
F2 0.295(16) 0.041(5) 0.120(9) 0.006(5) 0.028(10) -0.057(7)
F3 0.165(9) 0.101(7) 0.252(12) 0.099(8) 0.090(9) 0.066(7)
N1 0.020(4) 0.030(4) 0.033(5) -0.001(3) 0.008(4) -0.001(3)
N2 0.018(4) 0.029(4) 0.024(4) 0.005(3) 0.010(3) 0.004(3)
N3 0.018(4) 0.032(4) 0.020(4) 0.004(3) 0.005(3) 0.000(3)
O1 0.048(4) 0.033(4) 0.027(4) 0.000(3) 0.007(3) 0.010(3)
O2 0.038(4) 0.036(4) 0.024(4) 0.004(3) 0.010(3) 0.005(3)
O3 0.039(4) 0.049(4) 0.026(4) 0.011(3) 0.015(3) -0.010(3)
O4 0.049(5) 0.051(5) 0.043(5) 0.002(4) 0.023(4) -0.004(4)
O5 0.039(4) 0.024(3) 0.040(4) -0.003(3) 0.010(3) 0.004(3)
O6 0.140(9) 0.036(5) 0.049(6) -0.011(4) -0.003(6) 0.017(5)
O7 0.038(4) 0.034(4) 0.034(4) -0.004(3) 0.015(3) -0.001(3)
C1 0.029(5) 0.026(5) 0.029(5) 0.000(4) 0.012(4) -0.001(4)
C2 0.028(5) 0.023(5) 0.026(5) 0.001(4) 0.010(4) 0.000(4)
C3 0.045(6) 0.026(5) 0.042(6) 0.001(5) 0.017(5) 0.004(5)
C4 0.054(7) 0.010(5) 0.074(9) -0.002(5) 0.025(6) 0.004(5)
C5 0.041(6) 0.019(5) 0.078(9) 0.013(6) 0.021(6) 0.007(5)
C6 0.038(6) 0.045(7) 0.044(7) 0.011(5) 0.000(5) 0.004(5)
C7 0.051(7) 0.023(5) 0.038(6) 0.000(4) 0.010(5) 0.009(5)
C8 0.018(5) 0.040(6) 0.035(6) 0.004(5) -0.002(4) 0.002(4)
C9 0.032(6) 0.056(7) 0.028(6) 0.011(5) -0.002(5) -0.013(5)
C10 0.078(9) 0.067(8) 0.032(7) 0.004(6) 0.011(6) -0.033(7)
C11 0.167(18) 0.060(10) 0.061(10) 0.006(8) 0.026(11) -0.058(11)
C12 0.141(16) 0.052(9) 0.060(10) 0.017(8) 0.002(10) -0.049(10)
C13 0.090(11) 0.051(9) 0.084(11) -0.022(8) -0.001(9) -0.006(8)
C14 0.047(7) 0.033(6) 0.053(8) 0.000(5) -0.010(6) -0.010(5)
C15 0.070(7) 0.029(5) 0.076(7) 0.016(5) 0.042(6) 0.014(5)
C16 0.070(6) 0.035(5) 0.096(7) 0.029(5) 0.050(6) 0.022(5)
C17 0.093(7) 0.062(6) 0.105(7) 0.027(6) 0.054(6) 0.027(6)
C18 0.099(7) 0.079(7) 0.125(8) 0.035(7) 0.057(7) 0.040(7)
C19 0.093(7) 0.056(6) 0.130(8) 0.042(7) 0.060(7) 0.033(6)
C20 0.103(8) 0.055(6) 0.145(8) 0.024(7) 0.047(7) 0.015(6)
C21 0.094(7) 0.053(6) 0.138(8) 0.046(6) 0.065(6) 0.043(6)
C22 0.029(5) 0.046(6) 0.035(6) -0.011(5) 0.012(5) -0.005(5)
C23 0.035(6) 0.046(6) 0.041(7) -0.017(5) 0.007(5) -0.003(5)
C24 0.033(6) 0.056(7) 0.044(7) -0.013(6) -0.004(5) 0.002(5)
C25 0.042(6) 0.066(8) 0.037(6) -0.012(6) 0.006(5) -0.003(6)
C26 0.038(5) 0.024(5) 0.044(6) -0.004(5) 0.012(5) 0.004(5)
C27 0.040(6) 0.022(4) 0.030(6) 0.002(4) 0.010(5) 0.003(4)
C28 0.043(7) 0.054(7) 0.026(6) 0.007(5) 0.006(5) 0.003(5)
C29 0.046(7) 0.066(8) 0.034(6) 0.008(6) 0.020(5) 0.000(6)
C30 0.041(6) 0.046(6) 0.041(7) 0.011(5) 0.027(5) 0.000(5)
C31 0.035(5) 0.028(5) 0.030(5) 0.009(4) 0.013(4) 0.009(4)
C32 0.019(5) 0.035(5) 0.033(6) 0.000(4) 0.007(4) 0.004(4)
C33 0.036(6) 0.051(7) 0.040(7) 0.005(5) 0.017(5) 0.003(5)
C34 0.028(6) 0.046(7) 0.055(7) -0.007(6) 0.011(5) -0.003(5)
C35 0.021(5) 0.053(7) 0.041(6) -0.001(5) -0.002(5) -0.003(5)
C36 0.028(5) 0.040(6) 0.024(5) 0.002(4) 0.003(4) 0.003(4)

loop_
_atom_type_symbol
_atom_type_description
_atom_type_scat_dispersion_real
_atom_type_scat_dispersion_imag
_atom_type_scat_source
C C 0.0033 0.0016 'International Tables Vol C Tables 4.2.6.8 and 6.1.1.4'
H H 0.0000 0.0000 'International Tables Vol C Tables 4.2.6.8 and 6.1.1.4'
N N 0.0061 0.0033 'International Tables Vol C Tables 4.2.6.8 and 6.1.1.4'
O O 0.0106 0.0060 'International Tables Vol C Tables 4.2.6.8 and 6.1.1.4'
F F 0.0171 0.0103 'International Tables Vol C Tables 4.2.6.8 and 6.1.1.4'
Cl Cl 0.1484 0.1585 'International Tables Vol C Tables 4.2.6.8 and 6.1.1.4'
Er Er -0.2586 4.9576 'International Tables Vol C Tables 4.2.6.8 and 6.1.1.4'

loop_
_geom_angle_atom_site_label_1
_geom_angle_atom_site_label_2
_geom_angle_atom_site_label_3
_geom_angle
_geom_angle_site_symmetry_1
_geom_angle_site_symmetry_3
O3 Er1 O5 103.1(2) . .
O3 Er1 O7 78.2(2) . .
O5 Er1 O7 77.4(2) . .
O3 Er1 O1 78.7(2) . .
O5 Er1 O1 149.8(2) . .
O7 Er1 O1 73.4(2) . .
O3 Er1 O2 91.1(2) . .
O5 Er1 O2 153.7(2) . .
O7 Er1 O2 127.7(2) . .
O1 Er1 O2 54.2(2) . .
O3 Er1 N3 151.2(2) . .
O5 Er1 N3 90.8(2) . .
O7 Er1 N3 80.5(2) . .
O1 Er1 N3 76.8(2) . .
O2 Er1 N3 86.7(2) . .
O3 Er1 N2 142.2(2) . .
O5 Er1 N2 76.8(2) . .
O7 Er1 N2 136.3(2) . .
O1 Er1 N2 120.3(2) . .
O2 Er1 N2 78.4(2) . .
N3 Er1 N2 65.2(2) . .
O3 Er1 N1 77.0(2) . .
O5 Er1 N1 79.2(2) . .
O7 Er1 N1 140.8(2) . .
O1 Er1 N1 129.5(2) . .
O2 Er1 N1 82.7(2) . .
N3 Er1 N1 130.9(2) . .
N2 Er1 N1 65.7(2) . .
C26 N1 C22 117.8(8) . .
C26 N1 Er1 119.2(6) . .
C22 N1 Er1 122.0(6) . .
C31 N2 C27 119.6(8) . .
C31 N2 Er1 120.1(6) . .
C27 N2 Er1 120.3(6) . .
C32 N3 C36 117.5(8) . .
C32 N3 Er1 122.0(6) . .
C36 N3 Er1 120.3(6) . .
C1 O1 Er1 93.8(5) . .
C1 O2 Er1 92.8(5) . .
C8 O3 Er1 137.5(6) . .
C15 O5 Er1 138.2(8) . .
Er1 O7 H7B 108.7 . .
Er1 O7 H7C 108.7 . .
H7B O7 H7C 107.7 . .
O1 C1 O2 119.0(8) . .
O1 C1 C2 119.0(8) . .
O2 C1 C2 122.0(8) . .
C7 C2 C3 117.1(9) . .
C7 C2 C1 117.1(8) . .
C3 C2 C1 125.9(8) . .
C4 C3 C2 121.1(10) . .
C4 C3 Cl1 116.4(8) . .
C2 C3 Cl1 122.5(8) . .
C3 C4 C5 119.3(10) . .
C3 C4 H4 120.4 . .
C5 C4 H4 120.4 . .
C6 C5 F1 120.4(11) . .
C6 C5 C4 121.4(9) . .
F1 C5 C4 118.2(10) . .
C5 C6 C7 119.1(10) . .
C5 C6 H6 120.5 . .
C7 C6 H6 120.5 . .
C6 C7 C2 122.1(9) . .
C6 C7 H7 118.9 . .
C2 C7 H7 118.9 . .
O4 C8 O3 123.2(9) . .
O4 C8 C9 121.4(10) . .
O3 C8 C9 115.3(9) . .
C10 C9 C14 118.0(11) . .
C10 C9 C8 124.7(11) . .
C14 C9 C8 117.3(10) . .
C9 C10 C11 122.3(14) . .
C9 C10 Cl2 122.8(10) . .
C11 C10 Cl2 114.9(12) . .
C12 C11 C10 117.1(15) . .
C12 C11 H11 121.4 . .
C10 C11 H11 121.4 . .
C11 C12 C13 125.2(14) . .
C11 C12 F2 119.8(17) . .
C13 C12 F2 114.9(19) . .
C12 C13 C14 118.1(15) . .
C12 C13 H13 121.0 . .
C14 C13 H13 121.0 . .
C13 C14 C9 119.2(14) . .
C13 C14 H14 120.4 . .
C9 C14 H14 120.4 . .
O6 C15 O5 123.7(10) . .
O6 C15 C16 114.7(11) . .
O5 C15 C16 121.5(12) . .
C17 C16 C21 118.8(11) . .
C17 C16 C15 124.0(11) . .
C21 C16 C15 117.1(11) . .
C16 C17 C18 124.1(14) . .
C16 C17 Cl3 124.4(9) . .
C18 C17 Cl3 111.5(11) . .
C19 C18 C17 111.2(14) . .
C19 C18 H18 124.4 . .
C17 C18 H18 124.4 . .
C20 C19 C18 129.7(14) . .
C20 C19 F3 113.4(13) . .
C18 C19 F3 116.6(13) . .
C19 C20 C21 115.9(15) . .
C19 C20 H20 122.0 . .
C21 C20 H20 122.0 . .
C20 C21 C16 119.8(13) . .
C20 C21 H21 120.1 . .
C16 C21 H21 120.1 . .
N1 C22 C23 122.7(10) . .
N1 C22 H22 118.7 . .
C23 C22 H22 118.7 . .
C24 C23 C22 119.8(11) . .
C24 C23 H23 120.1 . .
C22 C23 H23 120.1 . .
C23 C24 C25 118.5(11) . .
C23 C24 H24 120.8 . .
C25 C24 H24 120.8 . .
C24 C25 C26 119.8(11) . .
C24 C25 H25 120.1 . .
C26 C25 H25 120.1 . .
N1 C26 C25 121.3(10) . .
N1 C26 C27 117.4(9) . .
C25 C26 C27 121.2(10) . .
N2 C27 C28 121.8(9) . .
N2 C27 C26 116.5(9) . .
C28 C27 C26 121.6(10) . .
C27 C28 C29 118.3(10) . .
C27 C28 H28 120.8 . .
C29 C28 H28 120.8 . .
C30 C29 C28 120.3(10) . .
C30 C29 H29 119.8 . .
C28 C29 H29 119.8 . .
C29 C30 C31 119.1(10) . .
C29 C30 H30 120.5 . .
C31 C30 H30 120.5 . .
N2 C31 C30 120.8(9) . .
N2 C31 C32 117.7(8) . .
C30 C31 C32 121.5(9) . .
N3 C32 C33 122.9(9) . .
N3 C32 C31 114.8(8) . .
C33 C32 C31 122.1(9) . .
C32 C33 C34 118.5(10) . .
C32 C33 H33 120.8 . .
C34 C33 H33 120.8 . .
C35 C34 C33 119.3(10) . .
C35 C34 H34 120.4 . .
C33 C34 H34 120.4 . .
C34 C35 C36 118.9(10) . .
C34 C35 H35 120.6 . .
C36 C35 H35 120.6 . .
N3 C36 C35 122.7(9) . .
N3 C36 H36 118.6 . .
C35 C36 H36 118.6 . .

loop_
_geom_bond_atom_site_label_1
_geom_bond_atom_site_label_2
_geom_bond_distance
_geom_bond_site_symmetry_2
Er1 O3 2.199(6) .
Er1 O5 2.245(6) .
Er1 O7 2.357(6) .
Er1 O1 2.363(6) .
Er1 O2 2.375(6) .
Er1 N3 2.452(7) .
Er1 N2 2.463(7) .
Er1 N1 2.485(8) .
Cl1 C3 1.708(11) .
Cl2 C10 1.699(14) .
Cl3 C17 1.677(15) .
F1 C5 1.344(11) .
F2 C12 1.371(16) .
F3 C19 1.395(15) .
N1 C26 1.328(12) .
N1 C22 1.329(12) .
N2 C31 1.331(11) .
N2 C27 1.339(12) .
N3 C32 1.331(11) .
N3 C36 1.334(11) .
O1 C1 1.246(10) .
O2 C1 1.261(11) .
O3 C8 1.267(11) .
O4 C8 1.232(11) .
O5 C15 1.243(13) .
O6 C15 1.237(15) .
O7 H7B 0.8500 .
O7 H7C 0.8501 .
C1 C2 1.477(12) .
C2 C7 1.369(13) .
C2 C3 1.389(12) .
C3 C4 1.361(14) .
C4 C5 1.366(15) .
C4 H4 0.9300 .
C5 C6 1.339(15) .
C6 C7 1.366(13) .
C6 H6 0.9300 .
C7 H7 0.9300 .
C8 C9 1.482(14) .
C9 C10 1.358(15) .
C9 C14 1.413(16) .
C10 C11 1.385(18) .
C11 C12 1.32(2) .
C11 H11 0.9300 .
C12 C13 1.35(2) .
C13 C14 1.387(17) .
C13 H13 0.9300 .
C14 H14 0.9300 .
C15 C16 1.491(14) .
C16 C17 1.382(9) .
C16 C21 1.419(9) .
C17 C18 1.397(9) .
C18 C19 1.372(9) .
C18 H18 0.9300 .
C19 C20 1.367(9) .
C20 C21 1.368(9) .
C20 H20 0.9300 .
C21 H21 0.9300 .
C22 C23 1.365(14) .
C22 H22 0.9300 .
C23 C24 1.339(15) .
C23 H23 0.9300 .
C24 C25 1.361(15) .
C24 H24 0.9300 .
C25 C26 1.383(14) .
C25 H25 0.9300 .
C26 C27 1.468(15) .
C27 C28 1.372(14) .
C28 C29 1.373(14) .
C28 H28 0.9300 .
C29 C30 1.350(14) .
C29 H29 0.9300 .
C30 C31 1.394(13) .
C30 H30 0.9300 .
C31 C32 1.471(13) .
C32 C33 1.348(13) .
C33 C34 1.382(14) .
C33 H33 0.9300 .
C34 C35 1.348(15) .
C34 H34 0.9300 .
C35 C36 1.359(13) .
C35 H35 0.9300 .
C36 H36 0.9300 .

loop_
_geom_torsion_atom_site_label_1
_geom_torsion_atom_site_label_2
_geom_torsion_atom_site_label_3
_geom_torsion_atom_site_label_4
_geom_torsion
_geom_torsion_site_symmetry_1
_geom_torsion_site_symmetry_2
_geom_torsion_site_symmetry_3
_geom_torsion_site_symmetry_4
O3 Er1 N1 C26 -179.6(7) . . . .
O5 Er1 N1 C26 -73.3(7) . . . .
O7 Er1 N1 C26 -127.5(7) . . . .
O1 Er1 N1 C26 117.1(7) . . . .
O2 Er1 N1 C26 87.5(7) . . . .
N3 Er1 N1 C26 8.3(8) . . . .
N2 Er1 N1 C26 7.0(6) . . . .
O3 Er1 N1 C22 -11.2(7) . . . .
O5 Er1 N1 C22 95.2(7) . . . .
O7 Er1 N1 C22 41.0(9) . . . .
O1 Er1 N1 C22 -74.4(8) . . . .
O2 Er1 N1 C22 -104.0(7) . . . .
N3 Er1 N1 C22 176.8(7) . . . .
N2 Er1 N1 C22 175.5(8) . . . .
O3 Er1 N2 C31 168.3(6) . . . .
O5 Er1 N2 C31 -97.1(7) . . . .
O7 Er1 N2 C31 -41.8(8) . . . .
O1 Er1 N2 C31 55.9(7) . . . .
O2 Er1 N2 C31 91.7(6) . . . .
N3 Er1 N2 C31 0.0(6) . . . .
N1 Er1 N2 C31 178.9(7) . . . .
O3 Er1 N2 C27 -12.8(9) . . . .
O5 Er1 N2 C27 81.7(7) . . . .
O7 Er1 N2 C27 137.1(6) . . . .
O1 Er1 N2 C27 -125.2(6) . . . .
O2 Er1 N2 C27 -89.4(7) . . . .
N3 Er1 N2 C27 178.8(7) . . . .
N1 Er1 N2 C27 -2.2(6) . . . .
O3 Er1 N3 C32 -162.5(6) . . . .
O5 Er1 N3 C32 77.7(7) . . . .
O7 Er1 N3 C32 154.8(7) . . . .
O1 Er1 N3 C32 -130.1(7) . . . .
O2 Er1 N3 C32 -76.1(7) . . . .
N2 Er1 N3 C32 2.6(6) . . . .
N1 Er1 N3 C32 1.3(8) . . . .
O3 Er1 N3 C36 13.5(10) . . . .
O5 Er1 N3 C36 -106.3(7) . . . .
O7 Er1 N3 C36 -29.2(7) . . . .
O1 Er1 N3 C36 45.9(7) . . . .
O2 Er1 N3 C36 99.9(7) . . . .
N2 Er1 N3 C36 178.6(7) . . . .
N1 Er1 N3 C36 177.3(6) . . . .
O3 Er1 O1 C1 -97.4(6) . . . .
O5 Er1 O1 C1 165.8(5) . . . .
O7 Er1 O1 C1 -178.4(6) . . . .
O2 Er1 O1 C1 2.3(5) . . . .
N3 Er1 O1 C1 97.8(6) . . . .
N2 Er1 O1 C1 47.2(6) . . . .
N1 Er1 O1 C1 -34.9(7) . . . .
O3 Er1 O2 C1 72.9(5) . . . .
O5 Er1 O2 C1 -163.5(5) . . . .
O7 Er1 O2 C1 -3.0(6) . . . .
O1 Er1 O2 C1 -2.2(5) . . . .
N3 Er1 O2 C1 -78.3(5) . . . .
N2 Er1 O2 C1 -143.7(5) . . . .
N1 Er1 O2 C1 149.7(5) . . . .
O5 Er1 O3 C8 105.6(10) . . . .
O7 Er1 O3 C8 31.7(10) . . . .
O1 Er1 O3 C8 -43.5(10) . . . .
O2 Er1 O3 C8 -96.6(10) . . . .
N3 Er1 O3 C8 -11.4(13) . . . .
N2 Er1 O3 C8 -169.0(9) . . . .
N1 Er1 O3 C8 -178.9(10) . . . .
O3 Er1 O5 C15 -94.7(11) . . . .
O7 Er1 O5 C15 -20.1(10) . . . .
O1 Er1 O5 C15 -4.6(13) . . . .
O2 Er1 O5 C15 144.1(10) . . . .
N3 Er1 O5 C15 59.9(11) . . . .
N2 Er1 O5 C15 124.2(11) . . . .
N1 Er1 O5 C15 -168.5(11) . . . .
Er1 O1 C1 O2 -4.0(9) . . . .
Er1 O1 C1 C2 179.4(7) . . . .
Er1 O2 C1 O1 4.0(9) . . . .
Er1 O2 C1 C2 -179.6(7) . . . .
O1 C1 C2 C7 18.0(13) . . . .
O2 C1 C2 C7 -158.5(9) . . . .
O1 C1 C2 C3 -161.3(9) . . . .
O2 C1 C2 C3 22.2(14) . . . .
C7 C2 C3 C4 1.1(15) . . . .
C1 C2 C3 C4 -179.6(9) . . . .
C7 C2 C3 Cl1 -178.3(8) . . . .
C1 C2 C3 Cl1 1.1(14) . . . .
C2 C3 C4 C5 -0.9(16) . . . .
Cl1 C3 C4 C5 178.5(8) . . . .
C3 C4 C5 C6 1.0(17) . . . .
C3 C4 C5 F1 179.9(10) . . . .
F1 C5 C6 C7 179.8(10) . . . .
C4 C5 C6 C7 -1.3(17) . . . .
C5 C6 C7 C2 1.5(17) . . . .
C3 C2 C7 C6 -1.4(15) . . . .
C1 C2 C7 C6 179.2(9) . . . .
Er1 O3 C8 O4 -49.8(15) . . . .
Er1 O3 C8 C9 128.4(9) . . . .
O4 C8 C9 C10 -31.4(16) . . . .
O3 C8 C9 C10 150.4(11) . . . .
O4 C8 C9 C14 148.7(10) . . . .
O3 C8 C9 C14 -29.5(13) . . . .
C14 C9 C10 C11 -2.0(19) . . . .
C8 C9 C10 C11 178.1(13) . . . .
C14 C9 C10 Cl2 179.0(9) . . . .
C8 C9 C10 Cl2 -0.9(17) . . . .
C9 C10 C11 C12 0(2) . . . .
Cl2 C10 C11 C12 178.9(14) . . . .
C10 C11 C12 C13 2(3) . . . .
C10 C11 C12 F2 -177.3(14) . . . .
C11 C12 C13 C14 -1(3) . . . .
F2 C12 C13 C14 178.2(13) . . . .
C12 C13 C14 C9 -2(2) . . . .
C10 C9 C14 C13 2.8(17) . . . .
C8 C9 C14 C13 -177.3(10) . . . .
Er1 O5 C15 O6 14(2) . . . .
Er1 O5 C15 C16 -162.3(8) . . . .
O6 C15 C16 C17 168.8(13) . . . .
O5 C15 C16 C17 -14.8(19) . . . .
O6 C15 C16 C21 -11.4(17) . . . .
O5 C15 C16 C21 164.9(12) . . . .
C21 C16 C17 C18 -3(2) . . . .
C15 C16 C17 C18 176.4(13) . . . .
C21 C16 C17 Cl3 175.5(11) . . . .
C15 C16 C17 Cl3 -5(2) . . . .
C16 C17 C18 C19 -1(2) . . . .
Cl3 C17 C18 C19 179.9(12) . . . .
C17 C18 C19 C20 7(3) . . . .
C17 C18 C19 F3 179.6(13) . . . .
C18 C19 C20 C21 -8(3) . . . .
F3 C19 C20 C21 179.5(13) . . . .
C19 C20 C21 C16 2(2) . . . .
C17 C16 C21 C20 3(2) . . . .
C15 C16 C21 C20 -177.0(13) . . . .
C26 N1 C22 C23 2.3(14) . . . .
Er1 N1 C22 C23 -166.4(8) . . . .
N1 C22 C23 C24 0.8(16) . . . .
C22 C23 C24 C25 -2.7(17) . . . .
C23 C24 C25 C26 1.5(17) . . . .
C22 N1 C26 C25 -3.4(14) . . . .
Er1 N1 C26 C25 165.5(7) . . . .
C22 N1 C26 C27 -179.8(8) . . . .
Er1 N1 C26 C27 -10.8(11) . . . .
C24 C25 C26 N1 1.6(16) . . . .
C24 C25 C26 C27 177.9(10) . . . .
C31 N2 C27 C28 -3.6(14) . . . .
Er1 N2 C27 C28 177.6(7) . . . .
C31 N2 C27 C26 176.8(8) . . . .
Er1 N2 C27 C26 -2.1(11) . . . .
N1 C26 C27 N2 8.5(13) . . . .
C25 C26 C27 N2 -167.8(9) . . . .
N1 C26 C27 C28 -171.1(9) . . . .
C25 C26 C27 C28 12.5(15) . . . .
N2 C27 C28 C29 4.0(15) . . . .
C26 C27 C28 C29 -176.4(9) . . . .
C27 C28 C29 C30 -2.2(17) . . . .
C28 C29 C30 C31 0.1(17) . . . .
C27 N2 C31 C30 1.3(13) . . . .
Er1 N2 C31 C30 -179.8(7) . . . .
C27 N2 C31 C32 178.9(8) . . . .
Er1 N2 C31 C32 -2.2(11) . . . .
C29 C30 C31 N2 0.4(15) . . . .
C29 C30 C31 C32 -177.1(10) . . . .
C36 N3 C32 C33 3.6(14) . . . .
Er1 N3 C32 C33 179.7(7) . . . .
C36 N3 C32 C31 179.3(8) . . . .
Er1 N3 C32 C31 -4.6(11) . . . .
N2 C31 C32 N3 4.4(12) . . . .
C30 C31 C32 N3 -178.0(9) . . . .
N2 C31 C32 C33 -179.9(9) . . . .
C30 C31 C32 C33 -2.3(14) . . . .
N3 C32 C33 C34 -3.5(15) . . . .
C31 C32 C33 C34 -178.8(9) . . . .
C32 C33 C34 C35 3.1(16) . . . .
C33 C34 C35 C36 -3.1(16) . . . .
C32 N3 C36 C35 -3.6(14) . . . .
Er1 N3 C36 C35 -179.7(7) . . . .
C34 C35 C36 N3 3.4(16) . . . .
